data_1519106
loop_
_publ_author_name
'Sven Lidin'
'Vaclav Petricek'
'Lars Stenberg'
'Sigrid Furuseth'
'Helmer Fjellvag'
'Ann-Kristin Larsson'

_publ_section_title
;
 The incommensurately modulated structure of NiBi
;
_journal_name_full 'Solid State Sciences'
_journal_page_first 353
_journal_page_last 363
_journal_volume 2
_journal_year 2000
_chemical_formula_sum 'Bi Ni0.92'
_chemical_formula_weight 262.978
_space_group_IT_number 51
_symmetry_cell_setting orthorhombic
_symmetry_Int_Tables_number 51
_symmetry_space_group_name_Hall '-P 2c 2'
_symmetry_space_group_name_H-M 'P m c m'
_cell_angle_alpha 90
_cell_angle_beta 90
_cell_angle_gamma 90
_cell_formula_units_Z 8
_cell_length_a 8.1527
_cell_length_b 14.1209
_cell_length_c 5.3243
_cell_volume 612.952
_diffrn_ambient_temperature 293
_diffrn_radiation_probe x-ray
_diffrn_radiation_type MoK\a
_diffrn_radiation_wavelength 0.71073
_exptl_absorpt_coefficient_mu 66.55
_exptl_crystal_density_diffrn 3.432
_refine_ls_number_parameters 55
_refine_ls_number_reflns 1092
_refine_ls_R_factor_gt 0.077
_refine_ls_wR_factor_gt 0.078
_cod_data_source_file SSS-2000-2-353-363.cif
_cod_data_source_block NiBi
_cod_depositor_comments
;
Superspace group : 
W:Pmcm:ss-1
See much more in the paper...
;
_cod_original_cell_volume 612.95
_cod_database_code 1519106

loop_
_symmetry_equiv_pos_site_id
_symmetry_equiv_pos_as_xyz
1 x,y,z
2 -x,y,1/2-z
3 -x,-y,1/2+z
4 x,-y,-z
5 -x,-y,-z
6 x,-y,1/2+z
7 x,y,1/2-z
8 -x,y,z

loop_
_atom_site_aniso_label
_atom_site_aniso_U_11
_atom_site_aniso_U_22
_atom_site_aniso_U_33
_atom_site_aniso_U_23
_atom_site_aniso_U_13
_atom_site_aniso_U_12
Bi1 0.0096(4) 0.0126(6) 0.0108(5) 0 0 0
Bi2 0.0198(7) 0.0106(6) 0.0102(5) 0 0 0
Ni1 0.012(2) 0.011(1) 0.010(2) 0 0 0

loop_
_atom_site_label
_atom_site_type_symbol
_atom_site_fract_x
_atom_site_fract_y
_atom_site_fract_z
_atom_site_U_iso_or_equiv
Bi1 Bi 0.25 0.0892(1) 0.25 .
Bi2 Bi 0. 0.1719(1) 0.75 .
Ni1 Ni 0 0 0 .
Ni2 Ni 0.25 0.25 0. 0.0154(7)
Ni3 Ni 0.25 0.0834(5) 0.75 -0.004(2)
